data_4330496
loop_
_publ_author_name
'Heaweon Park'
'Michael M. Bittner'
'Jacob S. Baus'
'Sergey V. Lindeman'
'Adam T. Fiedler'

_publ_contact_author_name
;
;
_publ_section_title
;
 Fe(II) Complexes That Mimic the Active Site Structure of Acetylacetone
 Dioxygenase: O2 and NO Reactivity
;
_journal_name_full 'Inorganic Chemistry'
_journal_page_first 10279
_journal_page_last 10289
_journal_paper_doi 10.1021/ic3012712
_journal_volume 51
_journal_year 2012
_chemical_formula_moiety '0.5(C116 H128 B4 Fe6 N24 O20), 1.49(C4 H6 N2)'
_chemical_formula_sum 'C63.96 H72.94 B2 Fe3 N14.98 O10'
_chemical_formula_weight 1400.78
_chemical_name_systematic
;
 ? 
;
_space_group_crystal_system orthorhombic
_space_group_IT_number 62
_space_group_name_Hall '-P 2ac 2n'
_space_group_name_H-M_alt 'P n m a'
_symmetry_space_group_name_Hall '-P 2ac 2n'
_symmetry_space_group_name_H-M 'P n m a'
_atom_sites_solution_hydrogens geom
_atom_sites_solution_primary direct
_atom_sites_solution_secondary difmap
_audit_creation_date 2012-04-11
_audit_creation_method
;
  Olex2 1.1-beta
  (compiled 2011.11.01 svn.r2039, GUI svn.r3906)
;
_cell_angle_alpha 90.00
_cell_angle_beta 90.00
_cell_angle_gamma 90.00
_cell_formula_units_Z 4
_cell_length_a 15.8198(10)
_cell_length_b 22.6357(16)
_cell_length_c 19.1610(10)
_cell_measurement_reflns_used 4277
_cell_measurement_temperature 100.00(10)
_cell_measurement_theta_max 74.0111
_cell_measurement_theta_min 3.4057
_cell_volume 6861.4(7)
_computing_cell_refinement
;
CrysAlisPro, Agilent Technologies,
Version 1.171.35.21 (release 20-01-2012 CrysAlis171 .NET)
(compiled Jan 23 2012,18:06:46)
;
_computing_data_collection
;
CrysAlisPro, Agilent Technologies,
Version 1.171.35.21 (release 20-01-2012 CrysAlis171 .NET)
(compiled Jan 23 2012,18:06:46)
;
_computing_data_reduction
;
CrysAlisPro, Agilent Technologies,
Version 1.171.35.21 (release 20-01-2012 CrysAlis171 .NET)
(compiled Jan 23 2012,18:06:46)
;
_computing_molecular_graphics
;
O. V. Dolomanov, L. J. Bourhis, R. J. Gildea, J. A. K. Howard and H. Puschmann,
OLEX2: a complete structure solution, refinement and analysis program.
J. Appl. Cryst. (2009). 42, 339-341.
;
_computing_publication_material
;
O. V. Dolomanov, L. J. Bourhis, R. J. Gildea, J. A. K. Howard and H. Puschmann,
OLEX2: a complete structure solution, refinement and analysis program.
J. Appl. Cryst. (2009). 42, 339-341.
;
_computing_structure_refinement
;
XL, G.M. Sheldrick, Acta Cryst.
(2008). A64, 112-122
;
_computing_structure_solution 'SHELXS-97 (Sheldrick, 2008)'
_diffrn_ambient_temperature 100.00(10)
_diffrn_detector_area_resol_mean 10.3756
_diffrn_measured_fraction_theta_full 0.989
_diffrn_measured_fraction_theta_max 0.972
_diffrn_measurement_details
;
  1 omega  -49.00   -7.00   1.0000   30.0000
omega____ theta____ kappa____ phi______ frames
    -      -40.6487   37.0000  -60.0000 42

  2 omega  -81.00   40.00   1.0000   30.0000
omega____ theta____ kappa____ phi______ frames
    -      -40.6487   19.0000 -150.0000 121

  3 omega   63.00   90.00   1.0000   90.0000
omega____ theta____ kappa____ phi______ frames
    -      107.0378  -30.0000  150.0000 27

  4 omega   32.00   86.00   1.0000   90.0000
omega____ theta____ kappa____ phi______ frames
    -      107.0378  -45.0000  150.0000 54

  5 omega  102.00  160.00   1.0000   90.0000
omega____ theta____ kappa____ phi______ frames
    -      107.0378   98.0000 -145.0000 58

  6 omega   39.00   94.00   1.0000   90.0000
omega____ theta____ kappa____ phi______ frames
    -      107.0378  -45.0000  -90.0000 55

  7 omega   30.00   88.00   1.0000   90.0000
omega____ theta____ kappa____ phi______ frames
    -      107.0378  -30.0000  -30.0000 58

  8 omega   42.00   94.00   1.0000   90.0000
omega____ theta____ kappa____ phi______ frames
    -      107.0378  -45.0000   90.0000 52

  9 omega -115.00  -62.00   1.0000   30.0000
omega____ theta____ kappa____ phi______ frames
    -      -40.6487  -57.0000 -120.0000 53

 10 omega -117.00  -14.00   1.0000   30.0000
omega____ theta____ kappa____ phi______ frames
    -      -40.6487  -37.0000  120.0000 103
;
_diffrn_measurement_device_type 'SuperNova, Dual, Cu at zero, Atlas'
_diffrn_measurement_method '\w scans'
_diffrn_orient_matrix_UB_11 -0.0426956000
_diffrn_orient_matrix_UB_12 -0.0607129000
_diffrn_orient_matrix_UB_13 -0.0089184000
_diffrn_orient_matrix_UB_21 -0.0400755000
_diffrn_orient_matrix_UB_22 0.0210446000
_diffrn_orient_matrix_UB_23 -0.0689116000
_diffrn_orient_matrix_UB_31 0.0778123000
_diffrn_orient_matrix_UB_32 -0.0224688000
_diffrn_orient_matrix_UB_33 -0.0404303000
_diffrn_radiation_monochromator mirror
_diffrn_radiation_type 'Cu K\a'
_diffrn_radiation_wavelength 1.5418
_diffrn_reflns_av_R_equivalents 0.0479
_diffrn_reflns_av_unetI/netI 0.0510
_diffrn_reflns_limit_h_max 19
_diffrn_reflns_limit_h_min -16
_diffrn_reflns_limit_k_max 24
_diffrn_reflns_limit_k_min -27
_diffrn_reflns_limit_l_max 17
_diffrn_reflns_limit_l_min -23
_diffrn_reflns_number 22926
_diffrn_reflns_theta_full 72.00
_diffrn_reflns_theta_max 74.18
_diffrn_reflns_theta_min 3.62
_diffrn_source 'SuperNova (Cu) x-ray Source'
_exptl_absorpt_coefficient_mu 5.568
_exptl_absorpt_correction_T_max 0.821
_exptl_absorpt_correction_T_min 0.606
_exptl_absorpt_correction_type gaussian
_exptl_absorpt_process_details
;
CrysAlisPro, Agilent Technologies,
Version 1.171.35.21 (release 20-01-2012 CrysAlis171 .NET)
(compiled Jan 23 2012,18:06:46)
numerical absorption correction based on gaussian integration over
            a multifaceted crystal model
;
_exptl_crystal_colour yellow
_exptl_crystal_colour_primary yellow
_exptl_crystal_density_diffrn 1.356
_exptl_crystal_description plate
_exptl_crystal_F_000 2918
_exptl_crystal_size_max 0.1452
_exptl_crystal_size_mid 0.0865
_exptl_crystal_size_min 0.0374
_refine_diff_density_max 2.137
_refine_diff_density_min -0.732
_refine_diff_density_rms 0.111
_refine_ls_extinction_method none
_refine_ls_goodness_of_fit_ref 1.041
_refine_ls_hydrogen_treatment constr
_refine_ls_matrix_type full
_refine_ls_number_parameters 467
_refine_ls_number_reflns 6955
_refine_ls_number_restraints 12
_refine_ls_restrained_S_all 1.041
_refine_ls_R_factor_all 0.1035
_refine_ls_R_factor_gt 0.0781
_refine_ls_shift/su_max 0.001
_refine_ls_shift/su_mean 0.000
_refine_ls_structure_factor_coef Fsqd
_refine_ls_weighting_details 'calc w=1/[\s^2^(Fo^2^)+(0.1247P)^2^+8.1178P] where P=(Fo^2^+2Fc^2^)/3'
_refine_ls_weighting_scheme calc
_refine_ls_wR_factor_gt 0.2048
_refine_ls_wR_factor_ref 0.2255
_reflns_number_gt 5088
_reflns_number_total 6955
_reflns_threshold_expression >2sigma(I)
_cod_data_source_file ic3012712_si_002_5.cif
_cod_data_source_block 5acacPhF3
_cod_database_code 4330496
_chemical_oxdiff_formula 'Fe3 (C7 H5 O2)4 (C15 H22 N6 B)2 O2'
_reflns_odcompleteness_completeness 99.93
_reflns_odcompleteness_iscentric 1
_reflns_odcompleteness_theta 66.97

loop_
_space_group_symop_id
_space_group_symop_operation_xyz
1 'x, y, z'
2 '-x+1/2, -y, z+1/2'
3 'x+1/2, -y+1/2, -z+1/2'
4 '-x, y+1/2, -z'
5 '-x, -y, -z'
6 'x-1/2, y, -z-1/2'
7 '-x-1/2, y-1/2, z-1/2'
8 'x, -y-1/2, z'

loop_
_atom_site_label
_atom_site_type_symbol
_atom_site_fract_x
_atom_site_fract_y
_atom_site_fract_z
_atom_site_U_iso_or_equiv
_atom_site_adp_type
_atom_site_occupancy
_atom_site_symmetry_multiplicity
_atom_site_calc_flag
_atom_site_refinement_flags
_atom_site_disorder_assembly
_atom_site_disorder_group
Fe1 Fe 0.56231(6) 0.2500 0.16106(4) 0.0258(2) Uani 1 2 d S . .
Fe2 Fe 0.69058(6) 0.2500 -0.17613(5) 0.0270(2) Uani 1 2 d S . .
Fe3 Fe 0.62858(6) 0.2500 -0.00639(6) 0.0378(3) Uani 1 2 d S . .
O1 O 0.49500(18) 0.31484(14) 0.11413(15) 0.0326(7) Uani 1 1 d . E .
O2 O 0.5380(2) 0.31541(15) 0.00231(15) 0.0360(7) Uani 1 1 d . E .
O3 O 0.75868(18) 0.31513(13) -0.12933(15) 0.0318(7) Uani 1 1 d . . .
O4 O 0.7207(2) 0.31405(16) -0.01623(15) 0.0390(8) Uani 1 1 d . . .
O5 O 0.6463(2) 0.2500 0.0932(2) 0.0269(8) Uani 1 2 d S . .
O6 O 0.6085(2) 0.2500 -0.1063(2) 0.0291(9) Uani 1 2 d S . .
N1 N 0.4790(3) 0.2500 0.3073(3) 0.0310(11) Uani 1 2 d S . .
N2 N 0.4594(3) 0.2500 0.2385(3) 0.0283(11) Uani 1 2 d S . .
N3 N 0.6154(2) 0.30511(17) 0.29930(18) 0.0316(8) Uani 1 1 d . . .
N4 N 0.6183(2) 0.31385(17) 0.22836(17) 0.0295(8) Uani 1 1 d . . .
N5 N 0.7662(3) 0.2500 -0.3257(3) 0.0345(12) Uani 1 2 d S . .
N6 N 0.7899(3) 0.2500 -0.2559(3) 0.0302(11) Uani 1 2 d S . .
N7 N 0.6302(2) 0.3054(2) -0.31295(18) 0.0365(9) Uani 1 1 d . . .
N8 N 0.6323(2) 0.31378(18) -0.24234(18) 0.0320(8) Uani 1 1 d . . .
C1 C 0.4073(4) 0.2500 0.3460(3) 0.0393(15) Uani 1 2 d S . .
C2 C 0.3403(4) 0.2500 0.3011(4) 0.0428(16) Uani 1 2 d S . .
H2 H 0.2820 0.2500 0.3132 0.051 Uiso 1 2 calc SR . .
C3 C 0.3746(4) 0.2500 0.2335(4) 0.0346(14) Uani 1 2 d S . .
C4 C 0.6549(3) 0.3507(2) 0.3316(2) 0.0392(11) Uani 1 1 d . . .
C5 C 0.6835(3) 0.3886(2) 0.2813(3) 0.0415(11) Uani 1 1 d . . .
H5 H 0.7141 0.4242 0.2885 0.050 Uiso 1 1 calc R . .
C6 C 0.6587(3) 0.3646(2) 0.2172(2) 0.0342(10) Uani 1 1 d . . .
C7 C 0.4079(5) 0.2500 0.4249(4) 0.059(2) Uani 1 2 d S . .
H7A H 0.4372 0.2147 0.4418 0.088 Uiso 0.50 1 calc PR A -1
H7B H 0.3496 0.2500 0.4422 0.088 Uiso 0.50 1 calc PR A -1
H7C H 0.4372 0.2854 0.4418 0.088 Uiso 0.50 1 calc PR A -1
C8 C 0.3294(4) 0.2500 0.1658(4) 0.0476(18) Uani 1 2 d S . .
H8A H 0.3450 0.2854 0.1392 0.071 Uiso 0.50 1 calc PR B -1
H8B H 0.2683 0.2500 0.1741 0.071 Uiso 0.50 1 calc PR B -1
H8C H 0.3450 0.2147 0.1392 0.071 Uiso 0.50 1 calc PR B -1
C9 C 0.6625(4) 0.3545(3) 0.4094(2) 0.0487(13) Uani 1 1 d . . .
H9A H 0.6059 0.3555 0.4302 0.073 Uiso 1 1 calc R . .
H9B H 0.6932 0.3905 0.4220 0.073 Uiso 1 1 calc R . .
H9C H 0.6932 0.3200 0.4269 0.073 Uiso 1 1 calc R . .
C10 C 0.6712(4) 0.3891(2) 0.1457(3) 0.0503(14) Uani 1 1 d . . .
H10A H 0.7036 0.3609 0.1175 0.076 Uiso 1 1 calc R . .
H10B H 0.7021 0.4265 0.1487 0.076 Uiso 1 1 calc R . .
H10C H 0.6160 0.3960 0.1238 0.076 Uiso 1 1 calc R . .
C11 C 0.8359(4) 0.2500 -0.3656(4) 0.0441(17) Uani 1 2 d S . .
C12 C 0.9050(4) 0.2500 -0.3219(4) 0.054(2) Uani 1 2 d S . .
H12 H 0.9628 0.2500 -0.3353 0.065 Uiso 1 2 calc SR . .
C13 C 0.8735(4) 0.2500 -0.2549(4) 0.0411(16) Uani 1 2 d S . .
C14 C 0.5877(3) 0.3500(3) -0.3433(2) 0.0467(13) Uani 1 1 d . . .
C15 C 0.5603(4) 0.3882(3) -0.2921(3) 0.0529(15) Uani 1 1 d . . .
H15 H 0.5276 0.4230 -0.2981 0.063 Uiso 1 1 calc R . .
C16 C 0.5913(3) 0.3646(2) -0.2292(2) 0.0413(12) Uani 1 1 d . . .
C17 C 0.8333(5) 0.2500 -0.4439(4) 0.063(2) Uani 1 2 d S . .
H17A H 0.8035 0.2147 -0.4602 0.094 Uiso 0.50 1 calc PR C -1
H17B H 0.8911 0.2500 -0.4623 0.094 Uiso 0.50 1 calc PR C -1
H17C H 0.8035 0.2854 -0.4602 0.094 Uiso 0.50 1 calc PR C -1
C18 C 0.9215(5) 0.2500 -0.1879(4) 0.058(2) Uani 1 2 d S . .
H18A H 0.9068 0.2853 -0.1610 0.086 Uiso 0.50 1 calc PR D -1
H18B H 0.9823 0.2500 -0.1978 0.086 Uiso 0.50 1 calc PR D -1
H18C H 0.9068 0.2146 -0.1610 0.086 Uiso 0.50 1 calc PR D -1
C19 C 0.5730(4) 0.3535(3) -0.4210(3) 0.0648(18) Uani 1 1 d . . .
H19A H 0.6276 0.3548 -0.4452 0.097 Uiso 1 1 calc R . .
H19B H 0.5409 0.3894 -0.4318 0.097 Uiso 1 1 calc R . .
H19C H 0.5412 0.3188 -0.4364 0.097 Uiso 1 1 calc R . .
C20 C 0.5828(4) 0.3895(3) -0.1575(3) 0.0586(16) Uani 1 1 d . . .
H20A H 0.5528 0.3612 -0.1277 0.088 Uiso 1 1 calc R . .
H20B H 0.5508 0.4266 -0.1596 0.088 Uiso 1 1 calc R . .
H20C H 0.6390 0.3972 -0.1382 0.088 Uiso 1 1 calc R . .
C21 C 0.4964(3) 0.33549(19) 0.0527(2) 0.0291(9) Uani 1 1 d . . .
C22A C 0.4497(9) 0.3928(6) 0.0392(6) 0.037(4) Uiso 0.50 1 d PD E 1
C23A C 0.3821(7) 0.4085(5) 0.0803(7) 0.054(3) Uiso 0.50 1 d PD E 1
H23A H 0.3656 0.3833 0.1176 0.064 Uiso 0.50 1 calc PR E 1
C24A C 0.3369(8) 0.4611(6) 0.0685(8) 0.063(4) Uiso 0.50 1 d PD E 1
H24A H 0.2891 0.4704 0.0965 0.075 Uiso 0.50 1 calc PR E 1
C25A C 0.3619(9) 0.4992(6) 0.0162(6) 0.059(3) Uiso 0.50 1 d PD E 1
H25A H 0.3346 0.5362 0.0099 0.070 Uiso 0.50 1 calc PR E 1
C26A C 0.4253(9) 0.4829(6) -0.0254(7) 0.072(4) Uiso 0.50 1 d PD E 1
H26A H 0.4396 0.5076 -0.0638 0.086 Uiso 0.50 1 calc PR E 1
C27A C 0.4729(8) 0.4297(5) -0.0147(6) 0.060(3) Uiso 0.50 1 d PD E 1
H27A H 0.5193 0.4201 -0.0441 0.072 Uiso 0.50 1 calc PR E 1
C22B C 0.4349(9) 0.3858(6) 0.0440(6) 0.041(4) Uiso 0.50 1 d PD E 2
C23B C 0.4049(6) 0.4166(4) 0.1017(5) 0.033(2) Uiso 0.50 1 d PD E 2
H23B H 0.4192 0.4033 0.1473 0.039 Uiso 0.50 1 calc PR E 2
C24B C 0.3545(7) 0.4664(5) 0.0941(6) 0.048(3) Uiso 0.50 1 d PD E 2
H24B H 0.3345 0.4874 0.1338 0.058 Uiso 0.50 1 calc PR E 2
C25B C 0.3340(8) 0.4850(6) 0.0266(6) 0.050(3) Uiso 0.50 1 d PD E 2
H25B H 0.2976 0.5180 0.0201 0.060 Uiso 0.50 1 calc PR E 2
C26B C 0.3655(7) 0.4564(5) -0.0292(6) 0.058(3) Uiso 0.50 1 d PD E 2
H26B H 0.3520 0.4707 -0.0745 0.070 Uiso 0.50 1 calc PR E 2
C27B C 0.4183(7) 0.4054(5) -0.0234(5) 0.046(2) Uiso 0.50 1 d PD E 2
H27B H 0.4407 0.3859 -0.0633 0.055 Uiso 0.50 1 calc PR E 2
C28 C 0.7605(2) 0.33471(19) -0.0673(2) 0.0286(9) Uani 1 1 d . . .
C29 C 0.8143(3) 0.3883(2) -0.0552(3) 0.0388(11) Uani 1 1 d . . .
C30 C 0.8412(4) 0.4221(2) -0.1119(3) 0.0521(13) Uani 1 1 d . . .
H30 H 0.8282 0.4095 -0.1579 0.063 Uiso 1 1 calc R . .
C31 C 0.8863(4) 0.4733(3) -0.1020(4) 0.0625(16) Uani 1 1 d . . .
H31 H 0.9055 0.4957 -0.1408 0.075 Uiso 1 1 calc R . .
C32 C 0.9032(4) 0.4917(3) -0.0345(4) 0.0657(17) Uani 1 1 d . . .
H32 H 0.9329 0.5276 -0.0271 0.079 Uiso 1 1 calc R . .
C33 C 0.8779(4) 0.4588(4) 0.0216(4) 0.071(2) Uani 1 1 d . . .
H33 H 0.8917 0.4710 0.0676 0.085 Uiso 1 1 calc R . .
C34 C 0.8314(4) 0.4072(3) 0.0107(3) 0.0566(15) Uani 1 1 d . . .
H34 H 0.8116 0.3851 0.0495 0.068 Uiso 1 1 calc R . .
B1 B 0.5697(4) 0.2500 0.3285(3) 0.0202(12) Uani 1 2 d S . .
H1 H 0.5737 0.2500 0.3806 0.024 Uiso 1 2 calc SR . .
B2 B 0.6762(4) 0.2500 -0.3441(3) 0.0258(13) Uani 1 2 d S . .
H2A H 0.6700 0.2500 -0.3960 0.031 Uiso 1 2 calc SR . .
N1S N 0.8408(5) 0.4820(4) 0.2221(5) 0.085(3) Uani 0.756(11) 1 d P . .
C1S C 0.8943(6) 0.4459(4) 0.2202(5) 0.066(3) Uani 0.756(11) 1 d P . .
C2S C 0.9526(6) 0.4029(4) 0.2175(7) 0.097(5) Uani 0.756(11) 1 d P . .
H2SA H 0.9662 0.3942 0.1686 0.146 Uiso 0.756(11) 1 calc PR . .
H2SB H 0.9305 0.3673 0.2400 0.146 Uiso 0.756(11) 1 calc PR . .
H2SC H 1.0039 0.4159 0.2418 0.146 Uiso 0.756(11) 1 calc PR . .
N2S N 0.9064(4) 0.4805(3) -0.2811(3) 0.056(2) Uani 0.735(10) 1 d P . .
C3S C 0.8584(5) 0.4468(3) -0.2951(4) 0.050(2) Uani 0.735(10) 1 d P . .
C4S C 0.7954(6) 0.4022(4) -0.3127(6) 0.075(3) Uani 0.735(10) 1 d P . .
H4SA H 0.8020 0.3906 -0.3617 0.112 Uiso 0.735(10) 1 calc PR . .
H4SB H 0.7387 0.4184 -0.3054 0.112 Uiso 0.735(10) 1 calc PR . .
H4SC H 0.8032 0.3675 -0.2828 0.112 Uiso 0.735(10) 1 calc PR . .

loop_
_atom_site_aniso_label
_atom_site_aniso_U_11
_atom_site_aniso_U_22
_atom_site_aniso_U_33
_atom_site_aniso_U_23
_atom_site_aniso_U_13
_atom_site_aniso_U_12
Fe1 0.0299(5) 0.0250(5) 0.0226(4) 0.000 -0.0012(3) 0.000
Fe2 0.0270(4) 0.0308(5) 0.0234(4) 0.000 -0.0019(3) 0.000
Fe3 0.0287(5) 0.0290(5) 0.0558(7) 0.000 0.0133(4) 0.000
O1 0.0312(15) 0.0334(16) 0.0332(15) 0.0065(13) 0.0048(12) 0.0065(13)
O2 0.0403(17) 0.0399(18) 0.0279(15) 0.0005(13) -0.0026(13) 0.0109(14)
O3 0.0314(15) 0.0327(16) 0.0312(15) -0.0033(13) 0.0029(12) -0.0063(13)
O4 0.0378(17) 0.051(2) 0.0278(15) 0.0028(14) -0.0031(13) -0.0150(15)
O5 0.0251(19) 0.027(2) 0.029(2) 0.000 -0.0001(16) 0.000
O6 0.0264(19) 0.036(2) 0.0251(19) 0.000 -0.0020(16) 0.000
N1 0.029(2) 0.037(3) 0.028(2) 0.000 0.009(2) 0.000
N2 0.023(2) 0.028(3) 0.034(3) 0.000 0.002(2) 0.000
N3 0.0311(18) 0.039(2) 0.0253(17) -0.0074(15) 0.0018(14) -0.0005(16)
N4 0.0325(18) 0.0307(19) 0.0254(17) -0.0024(15) 0.0033(14) -0.0041(15)
N5 0.030(3) 0.045(3) 0.029(2) 0.000 0.012(2) 0.000
N6 0.022(2) 0.040(3) 0.028(2) 0.000 0.0004(19) 0.000
N7 0.0266(18) 0.058(3) 0.0244(17) 0.0086(17) 0.0037(14) 0.0049(17)
N8 0.0278(18) 0.041(2) 0.0271(17) 0.0059(16) 0.0018(14) 0.0094(17)
C1 0.037(3) 0.042(4) 0.039(3) 0.000 0.017(3) 0.000
C2 0.023(3) 0.046(4) 0.059(4) 0.000 0.012(3) 0.000
C3 0.024(3) 0.037(4) 0.043(3) 0.000 0.003(3) 0.000
C4 0.041(2) 0.042(3) 0.035(2) -0.012(2) 0.000(2) -0.006(2)
C5 0.044(3) 0.040(3) 0.040(2) -0.012(2) 0.002(2) -0.007(2)
C6 0.040(2) 0.033(2) 0.030(2) -0.0056(18) 0.0063(18) -0.005(2)
C7 0.048(4) 0.084(6) 0.045(4) 0.000 0.022(4) 0.000
C8 0.027(3) 0.060(5) 0.057(4) 0.000 -0.001(3) 0.000
C9 0.060(3) 0.057(3) 0.030(2) -0.013(2) -0.001(2) -0.003(3)
C10 0.070(4) 0.045(3) 0.036(2) -0.008(2) 0.013(2) -0.020(3)
C11 0.034(3) 0.057(5) 0.041(4) 0.000 0.017(3) 0.000
C12 0.025(3) 0.084(6) 0.054(4) 0.000 0.009(3) 0.000
C13 0.025(3) 0.053(5) 0.045(4) 0.000 0.004(3) 0.000
C14 0.044(3) 0.065(4) 0.031(2) 0.011(2) 0.004(2) 0.010(3)
C15 0.057(3) 0.061(4) 0.041(3) 0.018(3) 0.012(2) 0.025(3)
C16 0.041(3) 0.052(3) 0.031(2) 0.008(2) 0.0048(19) 0.013(2)
C17 0.046(4) 0.100(7) 0.042(4) 0.000 0.023(3) 0.000
C18 0.029(3) 0.088(7) 0.057(5) 0.000 -0.008(3) 0.000
C19 0.070(4) 0.092(5) 0.032(3) 0.017(3) 0.002(3) 0.024(4)
C20 0.080(4) 0.059(4) 0.036(3) 0.005(3) 0.009(3) 0.031(3)
C21 0.0266(19) 0.030(2) 0.031(2) 0.0021(17) -0.0027(16) 0.0010(17)
C28 0.0245(19) 0.031(2) 0.030(2) 0.0015(17) -0.0029(16) 0.0001(17)
C29 0.034(2) 0.038(3) 0.044(3) 0.000(2) 0.002(2) -0.006(2)
C30 0.057(3) 0.043(3) 0.057(3) -0.001(3) 0.004(3) -0.009(3)
C31 0.069(4) 0.044(3) 0.074(4) -0.002(3) 0.015(3) -0.008(3)
C32 0.068(4) 0.049(3) 0.080(4) -0.016(3) 0.004(4) -0.012(3)
C33 0.064(4) 0.081(5) 0.069(4) -0.019(4) 0.007(3) -0.028(4)
C34 0.058(3) 0.061(4) 0.050(3) -0.006(3) 0.002(3) -0.017(3)
B1 0.029(3) 0.018(3) 0.013(2) 0.000 0.009(2) 0.000
B2 0.033(3) 0.032(3) 0.013(3) 0.000 0.010(2) 0.000
N1S 0.067(5) 0.056(5) 0.133(8) 0.013(5) -0.003(5) 0.002(4)
C1S 0.057(5) 0.047(5) 0.094(7) 0.009(4) -0.017(5) -0.011(4)
C2S 0.055(5) 0.030(4) 0.207(14) 0.013(6) -0.035(7) 0.004(4)
N2S 0.060(4) 0.052(4) 0.057(4) 0.004(3) 0.001(3) 0.000(4)
C3S 0.056(4) 0.037(4) 0.058(5) -0.002(3) 0.005(4) 0.007(4)
C4S 0.081(6) 0.047(5) 0.096(7) -0.012(5) -0.007(6) -0.006(5)

loop_
_atom_type_symbol
_atom_type_description
_atom_type_scat_dispersion_real
_atom_type_scat_dispersion_imag
_atom_type_scat_source
C C 0.0181 0.0091 'International Tables Vol C Tables 4.2.6.8 and 6.1.1.4'
H H 0.0000 0.0000 'International Tables Vol C Tables 4.2.6.8 and 6.1.1.4'
B B 0.0090 0.0039 'International Tables Vol C Tables 4.2.6.8 and 6.1.1.4'
Fe Fe -1.1336 3.1974 'International Tables Vol C Tables 4.2.6.8 and 6.1.1.4'
N N 0.0311 0.0180 'International Tables Vol C Tables 4.2.6.8 and 6.1.1.4'
O O 0.0492 0.0322 'International Tables Vol C Tables 4.2.6.8 and 6.1.1.4'

loop_
_exptl_crystal_face_index_h
_exptl_crystal_face_index_k
_exptl_crystal_face_index_l
_exptl_crystal_face_perp_dist
_exptl_oxdiff_crystal_face_indexfrac_h
_exptl_oxdiff_crystal_face_indexfrac_k
_exptl_oxdiff_crystal_face_indexfrac_l
_exptl_oxdiff_crystal_face_x
_exptl_oxdiff_crystal_face_y
_exptl_oxdiff_crystal_face_z
1 15 0 0.0187 1.0012 14.9985 -0.0002 -0.9533 0.2755 -0.2591
-1 -15 0 0.0187 -1.0012 -14.9985 0.0002 0.9533 -0.2755 0.2591
-7 -2 -9 0.0512 -7.0010 -1.9982 -9.0001 0.5005 0.8587 -0.1360
7 2 9 0.0512 7.0010 1.9982 9.0001 -0.5005 -0.8587 0.1360
-1 1 -12 0.0433 -1.0012 1.0015 -11.9999 0.0890 0.8881 0.3848
1 -1 12 0.0433 1.0012 -1.0015 11.9999 -0.0890 -0.8881 -0.3848
8 -5 -6 0.0558 7.9989 -4.9993 -5.9997 0.0155 -0.0123 0.9773
-8 5 6 0.0558 -7.9989 4.9993 5.9997 -0.0155 0.0123 -0.9773

loop_
_geom_angle_atom_site_label_1
_geom_angle_atom_site_label_2
_geom_angle_atom_site_label_3
_geom_angle
_geom_angle_site_symmetry_1
_geom_angle_site_symmetry_3
O1 Fe1 O1 92.96(18) . 8_565
O1 Fe1 N2 84.88(12) . .
O1 Fe1 N2 84.88(12) 8_565 .
O1 Fe1 N4 89.76(14) 8_565 8_565
O1 Fe1 N4 168.48(13) . 8_565
O1 Fe1 N4 168.48(13) 8_565 .
O1 Fe1 N4 89.76(14) . .
O5 Fe1 O1 93.75(12) . .
O5 Fe1 O1 93.75(12) . 8_565
O5 Fe1 N2 178.00(18) . .
O5 Fe1 N4 97.24(13) . .
O5 Fe1 N4 97.24(13) . 8_565
N4 Fe1 N2 84.22(13) 8_565 .
N4 Fe1 N2 84.22(13) . .
N4 Fe1 N4 85.5(2) . 8_565
O3 Fe2 O3 92.89(18) . 8_565
O3 Fe2 N6 85.86(12) . .
O3 Fe2 N6 85.86(12) 8_565 .
O3 Fe2 N8 169.20(13) . 8_565
O3 Fe2 N8 90.04(14) 8_565 8_565
O3 Fe2 N8 169.20(13) 8_565 .
O3 Fe2 N8 90.04(14) . .
O6 Fe2 O3 93.00(12) . 8_565
O6 Fe2 O3 92.99(12) . .
O6 Fe2 N6 178.34(18) . .
O6 Fe2 N8 97.24(13) . 8_565
O6 Fe2 N8 97.23(13) . .
N8 Fe2 N6 83.98(14) 8_565 .
N8 Fe2 N6 83.98(14) . .
N8 Fe2 N8 85.3(2) . 8_565
O2 Fe3 O2 91.51(19) 8_565 .
O4 Fe3 O2 178.74(14) 8_565 .
O4 Fe3 O2 89.64(14) 8_565 8_565
O4 Fe3 O2 89.64(14) . .
O4 Fe3 O2 178.74(14) . 8_565
O4 Fe3 O4 89.2(2) 8_565 .
O5 Fe3 O2 91.20(12) . .
O5 Fe3 O2 91.20(12) . 8_565
O5 Fe3 O4 89.29(12) . 8_565
O5 Fe3 O4 89.29(12) . .
O5 Fe3 O6 178.96(17) . .
O6 Fe3 O2 88.07(12) . .
O6 Fe3 O2 88.07(12) . 8_565
O6 Fe3 O4 91.45(12) . 8_565
O6 Fe3 O4 91.45(12) . .
C21 O1 Fe1 132.2(3) . .
C21 O2 Fe3 133.3(3) . .
C28 O3 Fe2 132.7(3) . .
C28 O4 Fe3 133.4(3) . .
Fe1 O5 Fe3 126.0(2) . .
Fe2 O6 Fe3 126.5(2) . .
N2 N1 C1 109.9(5) . .
N2 N1 B1 119.0(4) . .
C1 N1 B1 131.1(5) . .
N1 N2 Fe1 119.1(4) . .
C3 N2 Fe1 133.5(4) . .
C3 N2 N1 107.3(5) . .
N4 N3 B1 119.3(4) . .
C4 N3 N4 109.0(4) . .
C4 N3 B1 131.7(4) . .
N3 N4 Fe1 119.1(3) . .
C6 N4 Fe1 133.4(3) . .
C6 N4 N3 107.4(3) . .
N6 N5 B2 119.6(4) . .
C11 N5 N6 109.0(5) . .
C11 N5 B2 131.4(6) . .
N5 N6 Fe2 118.6(4) . .
C13 N6 Fe2 134.9(5) . .
C13 N6 N5 106.5(5) . .
N8 N7 B2 118.5(4) . .
C14 N7 N8 109.6(4) . .
C14 N7 B2 131.9(4) . .
N7 N8 Fe2 120.4(3) . .
C16 N8 Fe2 132.6(3) . .
C16 N8 N7 107.0(4) . .
N1 C1 C2 107.8(6) . .
N1 C1 C7 122.8(6) . .
C2 C1 C7 129.4(6) . .
C1 C2 H2 126.9 . .
C1 C2 C3 106.3(6) . .
C3 C2 H2 126.9 . .
N2 C3 C2 108.7(6) . .
N2 C3 C8 123.0(6) . .
C2 C3 C8 128.4(6) . .
N3 C4 C5 108.0(4) . .
N3 C4 C9 122.3(5) . .
C5 C4 C9 129.7(5) . .
C4 C5 H5 126.8 . .
C4 C5 C6 106.4(4) . .
C6 C5 H5 126.8 . .
N4 C6 C5 109.2(4) . .
N4 C6 C10 122.1(4) . .
C5 C6 C10 128.7(5) . .
C1 C7 H7A 109.5 . .
C1 C7 H7B 109.5 . .
C1 C7 H7C 109.5 . .
H7A C7 H7B 109.5 . .
H7A C7 H7C 109.5 . .
H7B C7 H7C 109.5 . .
C3 C8 H8A 109.5 . .
C3 C8 H8B 109.5 . .
C3 C8 H8C 109.5 . .
H8A C8 H8B 109.5 . .
H8A C8 H8C 109.5 . .
H8B C8 H8C 109.5 . .
C4 C9 H9A 109.5 . .
C4 C9 H9B 109.5 . .
C4 C9 H9C 109.5 . .
H9A C9 H9B 109.5 . .
H9A C9 H9C 109.5 . .
H9B C9 H9C 109.5 . .
C6 C10 H10A 109.5 . .
C6 C10 H10B 109.5 . .
C6 C10 H10C 109.5 . .
H10A C10 H10B 109.5 . .
H10A C10 H10C 109.5 . .
H10B C10 H10C 109.5 . .
N5 C11 C12 107.9(6) . .
N5 C11 C17 123.1(7) . .
C12 C11 C17 129.1(6) . .
C11 C12 H12 126.9 . .
C11 C12 C13 106.3(6) . .
C13 C12 H12 126.9 . .
N6 C13 C12 110.3(6) . .
N6 C13 C18 121.5(6) . .
C12 C13 C18 128.2(6) . .
N7 C14 C15 108.8(4) . .
N7 C14 C19 122.9(5) . .
C15 C14 C19 128.3(5) . .
C14 C15 H15 127.4 . .
C14 C15 C16 105.1(5) . .
C16 C15 H15 127.4 . .
N8 C16 C15 109.5(4) . .
N8 C16 C20 122.6(4) . .
C15 C16 C20 127.9(5) . .
C11 C17 H17A 109.5 . .
C11 C17 H17B 109.5 . .
C11 C17 H17C 109.5 . .
H17A C17 H17B 109.5 . .
H17A C17 H17C 109.5 . .
H17B C17 H17C 109.5 . .
C13 C18 H18A 109.5 . .
C13 C18 H18B 109.5 . .
C13 C18 H18C 109.5 . .
H18A C18 H18B 109.5 . .
H18A C18 H18C 109.5 . .
H18B C18 H18C 109.5 . .
C14 C19 H19A 109.5 . .
C14 C19 H19B 109.5 . .
C14 C19 H19C 109.5 . .
H19A C19 H19B 109.5 . .
H19A C19 H19C 109.5 . .
H19B C19 H19C 109.5 . .
C16 C20 H20A 109.5 . .
C16 C20 H20B 109.5 . .
C16 C20 H20C 109.5 . .
H20A C20 H20B 109.5 . .
H20A C20 H20C 109.5 . .
H20B C20 H20C 109.5 . .
O1 C21 C22A 117.8(5) . .
O1 C21 C22B 111.7(6) . .
O2 C21 O1 126.2(4) . .
O2 C21 C22A 115.8(5) . .
O2 C21 C22B 121.9(6) . .
C22B C21 C22A 11.3(8) . .
C23A C22A C21 120.2(10) . .
C23A C22A C27A 118.7(10) . .
C27A C22A C21 121.1(9) . .
C22A C23A H23A 119.2 . .
C22A C23A C24A 121.5(11) . .
C24A C23A H23A 119.2 . .
C23A C24A H24A 120.0 . .
C25A C24A C23A 120.0(11) . .
C25A C24A H24A 120.0 . .
C24A C25A H25A 120.8 . .
C26A C25A C24A 118.5(12) . .
C26A C25A H25A 120.8 . .
C25A C26A H26A 118.6 . .
C25A C26A C27A 122.8(12) . .
C27A C26A H26A 118.6 . .
C22A C27A C26A 118.4(11) . .
C22A C27A H27A 120.8 . .
C26A C27A H27A 120.8 . .
C23B C22B C21 120.7(9) . .
C27B C22B C21 117.7(9) . .
C27B C22B C23B 121.0(10) . .
C22B C23B H23B 119.4 . .
C24B C23B C22B 121.3(10) . .
C24B C23B H23B 119.4 . .
C23B C24B H24B 120.8 . .
C23B C24B C25B 118.3(10) . .
C25B C24B H24B 120.8 . .
C24B C25B H25B 119.9 . .
C26B C25B C24B 120.3(11) . .
C26B C25B H25B 119.9 . .
C25B C26B H26B 118.6 . .
C25B C26B C27B 122.9(11) . .
C27B C26B H26B 118.6 . .
C22B C27B C26B 116.1(10) . .
C22B C27B H27B 121.9 . .
C26B C27B H27B 121.9 . .
O3 C28 C29 116.1(4) . .
O4 C28 O3 126.1(4) . .
O4 C28 C29 117.8(4) . .
C30 C29 C28 119.8(4) . .
C34 C29 C28 120.6(5) . .
C34 C29 C30 119.4(5) . .
C29 C30 H30 119.6 . .
C31 C30 C29 120.9(6) . .
C31 C30 H30 119.6 . .
C30 C31 H31 120.5 . .
C30 C31 C32 118.9(6) . .
C32 C31 H31 120.5 . .
C31 C32 H32 119.6 . .
C33 C32 C31 120.9(6) . .
C33 C32 H32 119.6 . .
C32 C33 H33 120.3 . .
C32 C33 C34 119.5(6) . .
C34 C33 H33 120.3 . .
C29 C34 C33 120.4(6) . .
C29 C34 H34 119.8 . .
C33 C34 H34 119.8 . .
N1 B1 N3 110.6(3) . .
N1 B1 N3 110.6(3) . 8_565
N1 B1 H1 109.4 . .
N3 B1 N3 107.6(4) 8_565 .
N3 B1 H1 109.4 . .
N3 B1 H1 109.4 8_565 .
N5 B2 N7 111.0(3) . .
N5 B2 N7 111.0(3) . 8_565
N5 B2 H2A 109.5 . .
N7 B2 N7 106.3(4) 8_565 .
N7 B2 H2A 109.5 . .
N7 B2 H2A 109.5 8_565 .
N1S C1S C2S 177.5(9) . .
C1S C2S H2SA 109.5 . .
C1S C2S H2SB 109.5 . .
C1S C2S H2SC 109.5 . .
H2SA C2S H2SB 109.5 . .
H2SA C2S H2SC 109.5 . .
H2SB C2S H2SC 109.5 . .
N2S C3S C4S 179.3(10) . .
C3S C4S H4SA 109.5 . .
C3S C4S H4SB 109.5 . .
C3S C4S H4SC 109.5 . .
H4SA C4S H4SB 109.5 . .
H4SA C4S H4SC 109.5 . .
H4SB C4S H4SC 109.5 . .

loop_
_geom_bond_atom_site_label_1
_geom_bond_atom_site_label_2
_geom_bond_distance
_geom_bond_site_symmetry_2
Fe1 O1 2.024(3) 8_565
Fe1 O1 2.024(3) .
Fe1 O5 1.859(4) .
Fe1 N2 2.203(5) .
Fe1 N4 2.130(4) 8_565
Fe1 N4 2.130(4) .
Fe2 O3 2.034(3) 8_565
Fe2 O3 2.034(3) .
Fe2 O6 1.864(4) .
Fe2 N6 2.192(5) .
Fe2 N8 2.132(4) .
Fe2 N8 2.132(4) 8_565
Fe3 O2 2.067(3) 8_565
Fe3 O2 2.067(3) .
Fe3 O4 2.065(3) .
Fe3 O4 2.065(3) 8_565
Fe3 O5 1.929(4) .
Fe3 O6 1.940(4) .
O1 C21 1.266(5) .
O2 C21 1.254(5) .
O3 C28 1.270(5) .
O4 C28 1.253(5) .
N1 N2 1.354(7) .
N1 C1 1.355(8) .
N1 B1 1.491(8) .
N2 C3 1.345(7) .
N3 N4 1.374(5) .
N3 C4 1.355(6) .
N3 B1 1.546(5) .
N4 C6 1.333(6) .
N5 N6 1.389(7) .
N5 C11 1.342(8) .
N5 B2 1.467(8) .
N6 C13 1.323(8) .
N7 N8 1.366(5) .
N7 C14 1.345(6) .
N7 B2 1.568(5) .
N8 C16 1.344(6) .
C1 C2 1.365(10) .
C1 C7 1.512(10) .
C2 H2 0.9500 .
C2 C3 1.404(9) .
C3 C8 1.482(9) .
C4 C5 1.368(7) .
C4 C9 1.499(6) .
C5 H5 0.9500 .
C5 C6 1.399(6) .
C6 C10 1.491(6) .
C7 H7A 0.9800 .
C7 H7B 0.9800 .
C7 H7C 0.9800 .
C8 H8A 0.9800 .
C8 H8B 0.9800 .
C8 H8C 0.9800 .
C9 H9A 0.9800 .
C9 H9B 0.9800 .
C9 H9C 0.9800 .
C10 H10A 0.9800 .
C10 H10B 0.9800 .
C10 H10C 0.9800 .
C11 C12 1.376(11) .
C11 C17 1.501(10) .
C12 H12 0.9500 .
C12 C13 1.378(10) .
C13 C18 1.490(10) .
C14 C15 1.377(8) .
C14 C19 1.509(6) .
C15 H15 0.9500 .
C15 C16 1.407(7) .
C16 C20 1.491(7) .
C17 H17A 0.9800 .
C17 H17B 0.9800 .
C17 H17C 0.9800 .
C18 H18A 0.9800 .
C18 H18B 0.9800 .
C18 H18C 0.9800 .
C19 H19A 0.9800 .
C19 H19B 0.9800 .
C19 H19C 0.9800 .
C20 H20A 0.9800 .
C20 H20B 0.9800 .
C20 H20C 0.9800 .
C21 C22A 1.515(11) .
C21 C22B 1.507(12) .
C22A C23A 1.375(12) .
C22A C27A 1.379(14) .
C23A H23A 0.9500 .
C23A C24A 1.408(13) .
C24A H24A 0.9500 .
C24A C25A 1.381(14) .
C25A H25A 0.9500 .
C25A C26A 1.334(15) .
C26A H26A 0.9500 .
C26A C27A 1.436(15) .
C27A H27A 0.9500 .
C22B C23B 1.391(12) .
C22B C27B 1.391(13) .
C23B H23B 0.9500 .
C23B C24B 1.388(12) .
C24B H24B 0.9500 .
C24B C25B 1.399(13) .
C25B H25B 0.9500 .
C25B C26B 1.346(14) .
C26B H26B 0.9500 .
C26B C27B 1.430(14) .
C27B H27B 0.9500 .
C28 C29 1.501(6) .
C29 C30 1.394(7) .
C29 C34 1.359(7) .
C30 H30 0.9500 .
C30 C31 1.373(8) .
C31 H31 0.9500 .
C31 C32 1.384(9) .
C32 H32 0.9500 .
C32 C33 1.368(10) .
C33 H33 0.9500 .
C33 C34 1.397(9) .
C34 H34 0.9500 .
B1 N3 1.546(5) 8_565
B1 H1 1.0000 .
B2 N7 1.568(5) 8_565
B2 H2A 1.0000 .
N1S C1S 1.177(11) .
C1S C2S 1.342(12) .
C2S H2SA 0.9800 .
C2S H2SB 0.9800 .
C2S H2SC 0.9800 .
N2S C3S 1.110(10) .
C3S C4S 1.459(12) .
C4S H4SA 0.9800 .
C4S H4SB 0.9800 .
C4S H4SC 0.9800 .

loop_
_geom_torsion_atom_site_label_1
_geom_torsion_atom_site_label_2
_geom_torsion_atom_site_label_3
_geom_torsion_atom_site_label_4
_geom_torsion
_geom_torsion_site_symmetry_1
_geom_torsion_site_symmetry_4
Fe1 O1 C21 O2 6.9(7) . .
Fe1 O1 C21 C22A -167.5(7) . .
Fe1 O1 C21 C22B -178.1(7) . .
Fe1 N2 C3 C2 180.0 . .
Fe1 N2 C3 C8 0.0 . .
Fe1 N4 C6 C5 -179.2(3) . .
Fe1 N4 C6 C10 1.7(7) . .
Fe2 O3 C28 O4 4.8(7) . .
Fe2 O3 C28 C29 -174.0(3) . .
Fe2 N6 C13 C12 180.0 . .
Fe2 N6 C13 C18 0.0 . .
Fe2 N8 C16 C15 -176.3(4) . .
Fe2 N8 C16 C20 3.8(8) . .
Fe3 O2 C21 O1 -7.3(7) . .
Fe3 O2 C21 C22A 167.2(7) . .
Fe3 O2 C21 C22B 178.1(7) . .
Fe3 O4 C28 O3 -8.0(7) . .
Fe3 O4 C28 C29 170.7(3) . .
O1 Fe1 O1 C21 -76.7(4) 8_565 .
O1 Fe1 O5 Fe3 46.61(9) 8_565 .
O1 Fe1 O5 Fe3 -46.61(9) . .
O1 Fe1 N2 N1 -133.28(9) . .
O1 Fe1 N2 N1 133.28(9) 8_565 .
O1 Fe1 N2 C3 -46.72(9) 8_565 .
O1 Fe1 N2 C3 46.72(9) . .
O1 Fe1 N4 N3 127.2(3) . .
O1 Fe1 N4 N3 23.5(9) 8_565 .
O1 Fe1 N4 C6 -156.3(6) 8_565 .
O1 Fe1 N4 C6 -52.5(4) . .
O1 C21 C22A C23A -26.4(15) . .
O1 C21 C22A C27A 154.6(10) . .
O1 C21 C22B C23B 20.2(15) . .
O1 C21 C22B C27B -168.3(10) . .
O2 Fe3 O2 C21 75.3(4) 8_565 .
O2 Fe3 O4 C28 54(6) 8_565 .
O2 Fe3 O4 C28 -101.7(4) . .
O2 Fe3 O5 Fe1 -45.77(10) 8_565 .
O2 Fe3 O5 Fe1 45.77(10) . .
O2 Fe3 O6 Fe2 134.21(10) . .
O2 Fe3 O6 Fe2 -134.21(10) 8_565 .
O2 C21 C22A C23A 158.6(10) . .
O2 C21 C22A C27A -20.4(15) . .
O2 C21 C22B C23B -164.4(10) . .
O2 C21 C22B C27B 7.1(16) . .
O3 Fe2 O3 C28 -73.7(4) 8_565 .
O3 Fe2 O6 Fe3 46.53(9) 8_565 .
O3 Fe2 O6 Fe3 -46.53(9) . .
O3 Fe2 N6 N5 133.40(9) 8_565 .
O3 Fe2 N6 N5 -133.40(9) . .
O3 Fe2 N6 C13 -46.60(9) 8_565 .
O3 Fe2 N6 C13 46.60(9) . .
O3 Fe2 N8 N7 23.7(10) 8_565 .
O3 Fe2 N8 N7 129.5(3) . .
O3 Fe2 N8 C16 -52.5(5) . .
O3 Fe2 N8 C16 -158.4(7) 8_565 .
O3 C28 C29 C30 16.0(7) . .
O3 C28 C29 C34 -169.5(5) . .
O4 Fe3 O2 C21 -105.2(4) . .
O4 Fe3 O2 C21 -129(6) 8_565 .
O4 Fe3 O4 C28 77.8(4) 8_565 .
O4 Fe3 O5 Fe1 -135.40(10) 8_565 .
O4 Fe3 O5 Fe1 135.40(10) . .
O4 Fe3 O6 Fe2 -44.62(10) 8_565 .
O4 Fe3 O6 Fe2 44.62(10) . .
O4 C28 C29 C30 -162.9(5) . .
O4 C28 C29 C34 11.7(7) . .
O5 Fe1 O1 C21 17.3(4) . .
O5 Fe1 N2 N1 180.000(4) . .
O5 Fe1 N2 C3 0.000(5) . .
O5 Fe1 N4 N3 -139.0(3) . .
O5 Fe1 N4 C6 41.2(4) . .
O5 Fe3 O2 C21 -15.9(4) . .
O5 Fe3 O4 C28 167.1(4) . .
O5 Fe3 O6 Fe2 180.000(3) . .
O6 Fe2 O3 C28 19.5(4) . .
O6 Fe2 N6 N5 180.000(6) . .
O6 Fe2 N6 C13 0.000(7) . .
O6 Fe2 N8 N7 -137.5(3) . .
O6 Fe2 N8 C16 40.5(5) . .
O6 Fe3 O2 C21 163.3(4) . .
O6 Fe3 O4 C28 -13.7(4) . .
O6 Fe3 O5 Fe1 0.000(4) . .
N1 N2 C3 C2 0.0 . .
N1 N2 C3 C8 180.0 . .
N1 C1 C2 C3 0.0 . .
N2 Fe1 O1 C21 -161.2(4) . .
N2 Fe1 O5 Fe3 0.000(2) . .
N2 Fe1 N4 N3 42.3(3) . .
N2 Fe1 N4 C6 -137.4(4) . .
N2 N1 C1 C2 0.0 . .
N2 N1 C1 C7 180.0 . .
N2 N1 B1 N3 59.5(3) . .
N2 N1 B1 N3 -59.5(3) . 8_565
N3 N4 C6 C5 1.0(5) . .
N3 N4 C6 C10 -178.0(5) . .
N3 C4 C5 C6 0.7(6) . .
N4 Fe1 O1 C21 179.9(6) 8_565 .
N4 Fe1 O1 C21 114.5(4) . .
N4 Fe1 O5 Fe3 -136.84(10) . .
N4 Fe1 O5 Fe3 136.84(10) 8_565 .
N4 Fe1 N2 N1 43.00(10) 8_565 .
N4 Fe1 N2 N1 -43.00(10) . .
N4 Fe1 N2 C3 -137.00(10) 8_565 .
N4 Fe1 N2 C3 137.00(10) . .
N4 Fe1 N4 N3 -42.3(4) 8_565 .
N4 Fe1 N4 C6 138.0(4) 8_565 .
N4 N3 C4 C5 -0.2(5) . .
N4 N3 C4 C9 179.8(4) . .
N4 N3 B1 N1 -60.0(5) . .
N4 N3 B1 N3 60.8(6) . 8_565
N5 N6 C13 C12 0.0 . .
N5 N6 C13 C18 180.0 . .
N5 C11 C12 C13 0.0 . .
N6 Fe2 O3 C28 -159.3(4) . .
N6 Fe2 O6 Fe3 0.000(3) . .
N6 Fe2 N8 N7 43.7(3) . .
N6 Fe2 N8 C16 -138.4(5) . .
N6 N5 C11 C12 0.0 . .
N6 N5 C11 C17 180.0 . .
N6 N5 B2 N7 -59.0(3) . 8_565
N6 N5 B2 N7 59.0(3) . .
N7 N8 C16 C15 1.8(6) . .
N7 N8 C16 C20 -178.0(5) . .
N7 C14 C15 C16 1.6(7) . .
N8 Fe2 O3 C28 116.7(4) . .
N8 Fe2 O3 C28 -179.3(7) 8_565 .
N8 Fe2 O6 Fe3 -136.95(11) . .
N8 Fe2 O6 Fe3 136.95(11) 8_565 .
N8 Fe2 N6 N5 -42.92(11) . .
N8 Fe2 N6 N5 42.92(11) 8_565 .
N8 Fe2 N6 C13 137.08(11) . .
N8 Fe2 N6 C13 -137.08(11) 8_565 .
N8 Fe2 N8 N7 -40.7(4) 8_565 .
N8 Fe2 N8 C16 137.2(4) 8_565 .
N8 N7 C14 C15 -0.6(6) . .
N8 N7 C14 C19 -179.2(5) . .
N8 N7 B2 N5 -58.2(5) . .
N8 N7 B2 N7 62.6(6) . 8_565
C1 N1 N2 Fe1 180.0 . .
C1 N1 N2 C3 0.0 . .
C1 N1 B1 N3 120.5(3) . 8_565
C1 N1 B1 N3 -120.5(3) . .
C1 C2 C3 N2 0.0 . .
C1 C2 C3 C8 180.0 . .
C4 N3 N4 Fe1 179.7(3) . .
C4 N3 N4 C6 -0.5(5) . .
C4 N3 B1 N1 118.6(5) . .
C4 N3 B1 N3 -120.6(5) . 8_565
C4 C5 C6 N4 -1.1(6) . .
C4 C5 C6 C10 177.9(5) . .
C7 C1 C2 C3 180.0 . .
C9 C4 C5 C6 -179.2(5) . .
C11 N5 N6 Fe2 180.0 . .
C11 N5 N6 C13 0.0 . .
C11 N5 B2 N7 -121.0(3) . .
C11 N5 B2 N7 121.0(3) . 8_565
C11 C12 C13 N6 0.0 . .
C11 C12 C13 C18 180.0 . .
C14 N7 N8 Fe2 177.7(3) . .
C14 N7 N8 C16 -0.8(5) . .
C14 N7 B2 N5 120.3(6) . .
C14 N7 B2 N7 -118.9(5) . 8_565
C14 C15 C16 N8 -2.1(7) . .
C14 C15 C16 C20 177.7(6) . .
C17 C11 C12 C13 180.0 . .
C19 C14 C15 C16 -179.9(6) . .
C21 C22A C23A C24A -179.1(12) . .
C21 C22A C27A C26A 179.0(11) . .
C21 C22B C23B C24B 174.0(10) . .
C21 C22B C27B C26B -174.8(10) . .
C22A C21 C22B C23B -104(5) . .
C22A C21 C22B C27B 67(4) . .
C22A C23A C24A C25A -2(2) . .
C23A C22A C27A C26A 0(2) . .
C23A C24A C25A C26A 5(2) . .
C24A C25A C26A C27A -5(2) . .
C25A C26A C27A C22A 3(2) . .
C27A C22A C23A C24A 0(2) . .
C22B C21 C22A C23A 34(3) . .
C22B C21 C22A C27A -145(5) . .
C22B C23B C24B C25B 0.3(19) . .
C23B C22B C27B C26B -3.3(19) . .
C23B C24B C25B C26B -3(2) . .
C24B C25B C26B C27B 2(2) . .
C25B C26B C27B C22B 0.9(19) . .
C27B C22B C23B C24B 3(2) . .
C28 C29 C30 C31 176.1(5) . .
C28 C29 C34 C33 -176.7(6) . .
C29 C30 C31 C32 -1.3(10) . .
C30 C29 C34 C33 -2.1(9) . .
C30 C31 C32 C33 1.9(11) . .
C31 C32 C33 C34 -2.5(11) . .
C32 C33 C34 C29 2.7(11) . .
C34 C29 C30 C31 1.5(9) . .
B1 N1 N2 Fe1 0.0 . .
B1 N1 N2 C3 180.0 . .
B1 N1 C1 C2 180.0 . .
B1 N1 C1 C7 0.000(1) . .
B1 N3 N4 Fe1 -1.4(5) . .
B1 N3 N4 C6 178.4(4) . .
B1 N3 C4 C5 -178.9(4) . .
B1 N3 C4 C9 1.1(8) . .
B2 N5 N6 Fe2 0.0 . .
B2 N5 N6 C13 180.0 . .
B2 N5 C11 C12 180.0 . .
B2 N5 C11 C17 0.000(1) . .
B2 N7 N8 Fe2 -3.5(5) . .
B2 N7 N8 C16 178.1(4) . .
B2 N7 C14 C15 -179.2(5) . .
B2 N7 C14 C19 2.2(9) . .
